data_2214959
loop_
_publ_author_name
'Betz, Richard'
'Kl\"ufers, Peter'
'Reichvilser, Moritz M.'

_publ_section_title
;
 2,2-Bis(pentafluorophenyloxy)-1,3-benzodioxole
;
_journal_coeditor_code BG2082
_journal_issue 9
_journal_name_full 'Acta Crystallographica Section E'
_journal_page_first o3769
_journal_page_last o3769
_journal_paper_doi 10.1107/S1600536807038950
_journal_volume 63
_journal_year 2007
_chemical_formula_iupac 'C19 H4 F10 O4'
_chemical_formula_moiety 'C19 H4 F10 O4'
_chemical_formula_sum 'C19 H4 F10 O4'
_chemical_formula_weight 486.22
_chemical_name_systematic
;
2,2-Bis(pentafluorophenyloxy)-1,3-benzodioxole
;
_space_group_IT_number 14
_symmetry_cell_setting monoclinic
_symmetry_space_group_name_Hall '-P 2ybc'
_symmetry_space_group_name_H-M 'P 1 21/c 1'
_atom_sites_solution_hydrogens difmap
_atom_sites_solution_primary direct
_atom_sites_solution_secondary difmap
_audit_creation_method SHELXL97
_cell_angle_alpha 90.00
_cell_angle_beta 103.552(9)
_cell_angle_gamma 90.00
_cell_formula_units_Z 4
_cell_length_a 15.8249(15)
_cell_length_b 6.3560(7)
_cell_length_c 18.0213(19)
_cell_measurement_temperature 200(3)
_cell_measurement_theta_max 27.4985
_cell_measurement_theta_min 3.8471
_cell_volume 1762.2(3)
_computing_cell_refinement 'CrysAlis RED (Oxford Diffraction, 2005)'
_computing_data_collection 'CrysAlis CCD (Oxford Diffraction, 2005)'
_computing_data_reduction 'CrysAlis RED'
_computing_molecular_graphics 'ORTEPIII (Burnett & Johnson, 1996)'
_computing_publication_material SHELXL97
_computing_structure_refinement 'SHELXL97 (Sheldrick, 1997)'
_computing_structure_solution 'SHELXS97 (Sheldrick, 1997)'
_diffrn_ambient_temperature 200(3)
_diffrn_detector_area_resol_mean 15.9809
_diffrn_measured_fraction_theta_full 0.995
_diffrn_measured_fraction_theta_max 0.995
_diffrn_measurement_device 'CCD camera on \k-goniostat'
_diffrn_measurement_device_type 'Oxford XCalibur3'
_diffrn_measurement_method \w
_diffrn_radiation_monochromator graphite
_diffrn_radiation_source 'fine-focus sealed tube'
_diffrn_radiation_type MoK\a
_diffrn_radiation_wavelength 0.71073
_diffrn_reflns_av_R_equivalents 0.0388
_diffrn_reflns_av_sigmaI/netI 0.0424
_diffrn_reflns_limit_h_max 19
_diffrn_reflns_limit_h_min -20
_diffrn_reflns_limit_k_max 8
_diffrn_reflns_limit_k_min -6
_diffrn_reflns_limit_l_max 23
_diffrn_reflns_limit_l_min -19
_diffrn_reflns_number 9833
_diffrn_reflns_theta_full 27.50
_diffrn_reflns_theta_max 27.50
_diffrn_reflns_theta_min 3.99
_diffrn_standards_number 0
_exptl_absorpt_coefficient_mu 0.197
_exptl_absorpt_correction_type none
_exptl_crystal_colour colourless
_exptl_crystal_density_diffrn 1.833
_exptl_crystal_density_method 'not measured'
_exptl_crystal_description platelet
_exptl_crystal_F_000 960
_exptl_crystal_size_max 0.30
_exptl_crystal_size_mid 0.25
_exptl_crystal_size_min 0.10
_refine_diff_density_max 0.253
_refine_diff_density_min -0.253
_refine_ls_extinction_method none
_refine_ls_goodness_of_fit_ref 1.115
_refine_ls_hydrogen_treatment refU
_refine_ls_matrix_type full
_refine_ls_number_parameters 299
_refine_ls_number_reflns 4059
_refine_ls_number_restraints 0
_refine_ls_restrained_S_all 1.115
_refine_ls_R_factor_all 0.0757
_refine_ls_R_factor_gt 0.0508
_refine_ls_shift/su_max 0.000
_refine_ls_shift/su_mean 0.000
_refine_ls_structure_factor_coef Fsqd
_refine_ls_weighting_details 'calc w=1/[\s^2^(Fo^2^)+(0.0621P)^2^+0.0854P] where P=(Fo^2^+2Fc^2^)/3'
_refine_ls_weighting_scheme calc
_refine_ls_wR_factor_gt 0.1175
_refine_ls_wR_factor_ref 0.1333
_reflns_number_gt 2950
_reflns_number_total 4059
_reflns_threshold_expression I>2\s(I)
_cod_data_source_file bg2082.cif
_cod_data_source_block I
_cod_original_sg_symbol_H-M 'P 21/c'
_cod_database_code 2214959
_cod_database_fobs_code 2214959

loop_
_symmetry_equiv_pos_as_xyz
'x, y, z'
'-x, y+1/2, -z+1/2'
'-x, -y, -z'
'x, -y-1/2, z-1/2'

loop_
_atom_site_type_symbol
_atom_site_label
_atom_site_fract_x
_atom_site_fract_y
_atom_site_fract_z
_atom_site_U_iso_or_equiv
_atom_site_adp_type
_atom_site_calc_flag
_atom_site_refinement_flags
_atom_site_occupancy
F F22 0.41079(9) 0.4138(2) 0.40677(7) 0.0534(4) Uani d . 1
F F23 0.36927(10) 0.6908(2) 0.50644(8) 0.0583(4) Uani d . 1
F F24 0.24267(10) 0.5935(2) 0.57956(7) 0.0621(4) Uani d . 1
F F25 0.16335(9) 0.2136(3) 0.55760(8) 0.0645(4) Uani d . 1
F F26 0.20458(9) -0.0631(2) 0.45812(8) 0.0537(4) Uani d . 1
F F32 0.17016(9) -0.3524(2) 0.18969(8) 0.0537(4) Uani d . 1
F F33 0.03388(11) -0.3142(2) 0.06818(8) 0.0669(4) Uani d . 1
F F34 -0.06615(9) 0.0375(3) 0.05095(8) 0.0692(5) Uani d . 1
F F35 -0.02976(9) 0.3499(3) 0.15615(9) 0.0669(4) Uani d . 1
F F36 0.10328(9) 0.3085(2) 0.27928(8) 0.0536(4) Uani d . 1
O O11 0.33597(9) -0.0712(2) 0.26222(8) 0.0363(3) Uani d . 1
O O12 0.27790(8) 0.2504(2) 0.27465(7) 0.0345(3) Uani d . 1
O O21 0.33313(9) 0.0340(2) 0.37940(7) 0.0382(4) Uani d . 1
O O31 0.20663(9) -0.0460(2) 0.30080(8) 0.0396(4) Uani d . 1
C C10 0.28688(13) 0.0447(3) 0.30304(11) 0.0344(4) Uani d . 1
C C11 0.37378(12) 0.0758(3) 0.22285(10) 0.0309(4) Uani d . 1
C C12 0.33733(12) 0.2693(3) 0.22866(10) 0.0302(4) Uani d . 1
C C13 0.35747(13) 0.4440(3) 0.19270(11) 0.0350(5) Uani d . 1
H H13 0.3308 0.5763 0.1964 0.045(3) Uiso calc R 1
C C14 0.41999(14) 0.4165(3) 0.14986(11) 0.0376(5) Uani d . 1
H H14 0.4363 0.5332 0.1234 0.045(3) Uiso calc R 1
C C15 0.45836(13) 0.2231(3) 0.14539(11) 0.0389(5) Uani d . 1
H H15 0.5012 0.2105 0.1164 0.045(3) Uiso calc R 1
C C16 0.43601(13) 0.0461(3) 0.18213(11) 0.0356(5) Uani d . 1
H H16 0.4623 -0.0871 0.1792 0.045(3) Uiso calc R 1
C C21 0.30653(13) 0.1741(3) 0.42810(11) 0.0340(4) Uani d . 1
C C22 0.34749(14) 0.3668(4) 0.44189(11) 0.0389(5) Uani d . 1
C C23 0.32660(15) 0.5076(3) 0.49263(12) 0.0415(5) Uani d . 1
C C24 0.26363(14) 0.4560(4) 0.53031(11) 0.0430(5) Uani d . 1
C C25 0.22338(13) 0.2641(4) 0.51871(11) 0.0429(5) Uani d . 1
C C26 0.24407(13) 0.1229(3) 0.46800(11) 0.0375(5) Uani d . 1
C C31 0.14188(13) -0.0184(3) 0.23495(11) 0.0361(5) Uani d . 1
C C32 0.12212(14) -0.1776(3) 0.18163(12) 0.0385(5) Uani d . 1
C C33 0.05235(15) -0.1581(4) 0.11929(12) 0.0446(5) Uani d . 1
C C34 0.00212(14) 0.0198(4) 0.11078(12) 0.0469(6) Uani d . 1
C C35 0.02027(13) 0.1788(4) 0.16381(13) 0.0440(5) Uani d . 1
C C36 0.08919(14) 0.1574(3) 0.22622(12) 0.0387(5) Uani d . 1

loop_
_atom_site_aniso_label
_atom_site_aniso_U_11
_atom_site_aniso_U_22
_atom_site_aniso_U_33
_atom_site_aniso_U_12
_atom_site_aniso_U_13
_atom_site_aniso_U_23
F22 0.0534(8) 0.0631(9) 0.0501(8) -0.0205(7) 0.0252(6) -0.0057(6)
F23 0.0757(10) 0.0471(8) 0.0478(8) -0.0076(7) 0.0054(7) -0.0079(6)
F24 0.0733(10) 0.0760(10) 0.0378(7) 0.0270(8) 0.0146(7) -0.0054(7)
F25 0.0525(8) 0.0986(12) 0.0504(8) 0.0076(8) 0.0282(7) 0.0167(8)
F26 0.0499(8) 0.0589(9) 0.0522(8) -0.0133(7) 0.0119(6) 0.0103(6)
F32 0.0575(8) 0.0385(7) 0.0650(9) 0.0036(7) 0.0142(7) -0.0011(6)
F33 0.0786(10) 0.0677(10) 0.0499(9) -0.0208(8) 0.0057(7) -0.0175(7)
F34 0.0436(8) 0.1070(13) 0.0490(8) -0.0041(9) -0.0053(6) 0.0108(8)
F35 0.0519(8) 0.0794(10) 0.0721(10) 0.0301(8) 0.0201(7) 0.0133(8)
F36 0.0542(8) 0.0583(8) 0.0525(8) 0.0079(7) 0.0213(6) -0.0149(6)
O11 0.0443(8) 0.0282(7) 0.0383(8) 0.0023(6) 0.0132(6) -0.0004(6)
O12 0.0360(7) 0.0324(7) 0.0371(8) 0.0036(6) 0.0124(6) -0.0003(6)
O21 0.0382(8) 0.0435(8) 0.0315(8) 0.0035(7) 0.0052(6) -0.0016(6)
O31 0.0367(7) 0.0467(9) 0.0344(8) -0.0048(7) 0.0061(6) 0.0047(6)
C10 0.0340(10) 0.0361(11) 0.0330(10) 0.0019(9) 0.0077(8) 0.0003(8)
C11 0.0316(10) 0.0291(10) 0.0295(10) -0.0001(8) 0.0022(7) -0.0043(7)
C12 0.0286(9) 0.0336(10) 0.0275(10) 0.0009(8) 0.0046(7) -0.0054(7)
C13 0.0365(10) 0.0310(10) 0.0357(10) 0.0031(9) 0.0049(8) -0.0023(8)
C14 0.0414(11) 0.0377(11) 0.0340(11) -0.0031(10) 0.0095(8) -0.0006(8)
C15 0.0362(11) 0.0478(12) 0.0345(11) 0.0029(10) 0.0118(8) -0.0046(9)
C16 0.0351(10) 0.0361(11) 0.0350(11) 0.0060(9) 0.0066(8) -0.0062(8)
C21 0.0322(10) 0.0411(11) 0.0282(10) 0.0019(9) 0.0060(8) 0.0020(8)
C22 0.0395(11) 0.0493(12) 0.0290(10) -0.0045(10) 0.0101(8) 0.0015(9)
C23 0.0479(12) 0.0402(12) 0.0328(11) 0.0009(11) 0.0022(9) 0.0008(9)
C24 0.0470(12) 0.0544(14) 0.0270(10) 0.0149(11) 0.0073(9) 0.0011(9)
C25 0.0359(11) 0.0656(15) 0.0295(11) 0.0086(11) 0.0123(8) 0.0125(10)
C26 0.0344(10) 0.0437(12) 0.0324(11) -0.0035(10) 0.0035(8) 0.0093(9)
C31 0.0311(10) 0.0476(12) 0.0308(10) -0.0016(10) 0.0100(8) 0.0028(9)
C32 0.0377(11) 0.0403(12) 0.0398(12) -0.0033(10) 0.0135(9) 0.0011(9)
C33 0.0429(12) 0.0562(14) 0.0353(12) -0.0120(11) 0.0104(9) -0.0034(10)
C34 0.0318(10) 0.0709(16) 0.0372(12) -0.0043(11) 0.0067(9) 0.0091(11)
C35 0.0319(10) 0.0552(14) 0.0482(13) 0.0096(11) 0.0159(9) 0.0081(11)
C36 0.0391(11) 0.0450(12) 0.0361(11) 0.0010(10) 0.0168(9) -0.0033(9)

loop_
_atom_type_symbol
_atom_type_description
_atom_type_scat_dispersion_real
_atom_type_scat_dispersion_imag
_atom_type_scat_source
C C 0.0033 0.0016 'International Tables Vol C Tables 4.2.6.8 and 6.1.1.4'
H H 0.0000 0.0000 'International Tables Vol C Tables 4.2.6.8 and 6.1.1.4'
F F 0.0171 0.0103 'International Tables Vol C Tables 4.2.6.8 and 6.1.1.4'
O O 0.0106 0.0060 'International Tables Vol C Tables 4.2.6.8 and 6.1.1.4'

loop_
_geom_angle_atom_site_label_1
_geom_angle_atom_site_label_2
_geom_angle_atom_site_label_3
_geom_angle
C11 O11 C10 105.85(14)
C12 O12 C10 105.80(14)
C21 O21 C10 115.16(15)
C31 O31 C10 117.43(15)
O31 C10 O11 112.53(16)
O31 C10 O12 111.37(16)
O11 C10 O12 108.74(15)
O31 C10 O21 105.81(15)
O11 C10 O21 105.33(15)
O12 C10 O21 112.94(16)
C16 C11 C12 122.06(18)
C16 C11 O11 129.01(17)
C12 C11 O11 108.91(16)
C13 C12 C11 123.04(18)
C13 C12 O12 128.17(17)
C11 C12 O12 108.78(16)
C12 C13 C14 115.80(18)
C12 C13 H13 122.1
C14 C13 H13 122.1
C15 C14 C13 121.31(19)
C15 C14 H14 119.3
C13 C14 H14 119.3
C14 C15 C16 121.79(18)
C14 C15 H15 119.1
C16 C15 H15 119.1
C11 C16 C15 115.97(18)
C11 C16 H16 122.0
C15 C16 H16 122.0
C22 C21 O21 119.04(17)
C22 C21 C26 118.37(19)
O21 C21 C26 122.43(19)
F22 C22 C23 119.6(2)
F22 C22 C21 118.99(19)
C23 C22 C21 121.41(19)
F23 C23 C24 120.6(2)
F23 C23 C22 120.0(2)
C24 C23 C22 119.4(2)
F24 C24 C25 120.2(2)
F24 C24 C23 119.6(2)
C25 C24 C23 120.2(2)
F25 C25 C24 119.5(2)
F25 C25 C26 119.9(2)
C24 C25 C26 120.56(19)
F26 C26 C25 119.47(19)
F26 C26 C21 120.50(19)
C25 C26 C21 120.0(2)
C32 C31 C36 118.80(19)
C32 C31 O31 120.32(19)
C36 C31 O31 120.39(18)
F32 C32 C31 120.28(18)
F32 C32 C33 119.27(19)
C31 C32 C33 120.5(2)
F33 C33 C34 120.5(2)
F33 C33 C32 119.7(2)
C34 C33 C32 119.8(2)
F34 C34 C33 119.8(2)
F34 C34 C35 119.7(2)
C33 C34 C35 120.5(2)
F35 C35 C34 120.38(19)
F35 C35 C36 120.2(2)
C34 C35 C36 119.4(2)
F36 C36 C35 118.72(19)
F36 C36 C31 120.32(19)
C35 C36 C31 120.94(19)

loop_
_geom_bond_atom_site_label_1
_geom_bond_atom_site_label_2
_geom_bond_distance
F22 C22 1.338(2)
F23 C23 1.340(3)
F24 C24 1.341(2)
F25 C25 1.345(2)
F26 C26 1.330(2)
F32 C32 1.334(2)
F33 C33 1.339(3)
F34 C34 1.340(3)
F35 C35 1.333(2)
F36 C36 1.337(2)
O11 C11 1.390(2)
O11 C10 1.399(2)
O12 C12 1.397(2)
O12 C10 1.399(2)
O21 C21 1.383(2)
O21 C10 1.401(2)
O31 C31 1.385(2)
O31 C10 1.387(2)
C11 C16 1.372(3)
C11 C12 1.373(3)
C12 C13 1.361(3)
C13 C14 1.401(3)
C13 H13 0.9500
C14 C15 1.382(3)
C14 H14 0.9500
C15 C16 1.392(3)
C15 H15 0.9500
C16 H16 0.9500
C21 C22 1.381(3)
C21 C26 1.390(3)
C22 C23 1.374(3)
C23 C24 1.371(3)
C24 C25 1.369(3)
C25 C26 1.374(3)
C31 C32 1.380(3)
C31 C36 1.381(3)
C32 C33 1.384(3)
C33 C34 1.370(3)
C34 C35 1.374(3)
C35 C36 1.378(3)

loop_
_cod_related_entry_id
_cod_related_entry_database
_cod_related_entry_code
1 ChemSpider 21123719
